data_7059075
loop_
_publ_author_name
'I., Mantasha'
'Shahid, M.'
'Kumar, Manjeet'
'Ansari, Azaj'
'Akhtar, Muhammad Nadeem'
'AlDamen, Murad A.'
'Song, You'
'Ahmad, Musheer'
'Khan, Ishaat M.'

_publ_section_title
;
 Exploring solvent dependent catecholase activity in transition metal
 complexes: an experimental and theoretical approach
;
_journal_issue 4
_journal_name_full 'New Journal of Chemistry'
_journal_page_first 1371
_journal_page_last 1388
_journal_paper_doi 10.1039/C9NJ04374H
_journal_volume 44
_journal_year 2020
_chemical_formula_sum 'C14 H14 Co N4 O2 S2'
_chemical_formula_weight 393.34
_space_group_crystal_system orthorhombic
_space_group_IT_number 60
_space_group_name_Hall '-P 2n 2ab'
_space_group_name_H-M_alt 'P b c n'
_atom_sites_solution_hydrogens mixed
_audit_creation_method SHELXL-2016/6
_audit_update_record
;
2018-05-09 deposited with the CCDC.	2019-11-20 downloaded from the CCDC.
;
_cell_angle_alpha 90
_cell_angle_beta 90
_cell_angle_gamma 90
_cell_formula_units_Z 4
_cell_length_a 11.4021(3)
_cell_length_b 8.2603(2)
_cell_length_c 17.7971(5)
_cell_measurement_reflns_used 999
_cell_measurement_temperature 296(2)
_cell_measurement_theta_max 26.00
_cell_measurement_theta_min 2.15
_cell_volume 1676.22(8)
_computing_cell_refinement 'SAINT 6.45 ( Bruker, 2003)'
_computing_data_collection 'SMART 5.628 (Bruker, 2003)'
_computing_data_reduction 'SAINT 6.45 ( Bruker, 2003)'
_computing_molecular_graphics 'DIAMOND 2.1e'
_computing_publication_material SHELXL
_computing_structure_refinement 'SHELXL-2016/6 (Sheldrick, 2016)'
_computing_structure_solution SIR-97
_diffrn_ambient_temperature 296(2)
_diffrn_measured_fraction_theta_full 0.999
_diffrn_measured_fraction_theta_max 0.999
_diffrn_measurement_device_type 'BRUKER SMART APEX'
_diffrn_measurement_method /w-scans
_diffrn_radiation_monochromator graphite
_diffrn_radiation_source 'fine-focus sealed tube'
_diffrn_radiation_type MoK\a
_diffrn_radiation_wavelength 0.71073
_diffrn_reflns_av_R_equivalents 0.0362
_diffrn_reflns_av_unetI/netI 0.0175
_diffrn_reflns_Laue_measured_fraction_full 0.999
_diffrn_reflns_Laue_measured_fraction_max 0.999
_diffrn_reflns_limit_h_max 13
_diffrn_reflns_limit_h_min -13
_diffrn_reflns_limit_k_max 8
_diffrn_reflns_limit_k_min -9
_diffrn_reflns_limit_l_max 21
_diffrn_reflns_limit_l_min -21
_diffrn_reflns_number 16677
_diffrn_reflns_point_group_measured_fraction_full 0.999
_diffrn_reflns_point_group_measured_fraction_max 0.999
_diffrn_reflns_theta_full 25.048
_diffrn_reflns_theta_max 25.048
_diffrn_reflns_theta_min 3.045
_exptl_absorpt_coefficient_mu 1.286
_exptl_absorpt_correction_type multi-scan
_exptl_absorpt_process_details Sadabs
_exptl_crystal_colour Red
_exptl_crystal_density_diffrn 1.559
_exptl_crystal_description Block
_exptl_crystal_F_000 804
_exptl_crystal_size_max 0.300
_exptl_crystal_size_mid 0.210
_exptl_crystal_size_min 0.150
_exptl_transmission_factor_max 0.825
_exptl_transmission_factor_min 0.730
_refine_diff_density_max 0.174
_refine_diff_density_min -0.152
_refine_diff_density_rms 0.036
_refine_ls_extinction_method none
_refine_ls_goodness_of_fit_ref 1.041
_refine_ls_hydrogen_treatment mixed
_refine_ls_matrix_type full
_refine_ls_number_parameters 108
_refine_ls_number_reflns 1477
_refine_ls_number_restraints 0
_refine_ls_restrained_S_all 1.041
_refine_ls_R_factor_all 0.0314
_refine_ls_R_factor_gt 0.0242
_refine_ls_shift/su_max 0.000
_refine_ls_shift/su_mean 0.000
_refine_ls_structure_factor_coef Fsqd
_refine_ls_weighting_details 'w=1/[\s^2^(Fo^2^)+(0.0274P)^2^+0.6449P] where P=(Fo^2^+2Fc^2^)/3'
_refine_ls_weighting_scheme calc
_refine_ls_wR_factor_gt 0.0579
_refine_ls_wR_factor_ref 0.0617
_reflns_Friedel_coverage 0.000
_reflns_number_gt 1242
_reflns_number_total 1477
_reflns_threshold_expression 'I > 2\s(I)'
_cod_data_source_file c9nj04374h2.cif
_cod_data_source_block MF21
_cod_depositor_comments
;
The following automatic conversions were performed:

data item '_exptl_absorpt_correction_type' value 'Multi-Scan' was
changed to 'multi-scan' in accordance with the
/home/data/users/saulius/crontab/automatic-downloads/rss-feeds/RSC/lib/dictionaries/cif_core.dic
dictionary named 'cif_core.dic' version 2.4.2 last updated on
2011-04-26.

Automatic conversion script
Id: cif_fix_values 6909 2019-04-08 15:41:33Z antanas 

 Adding full bibliography for 7059074--7059077.cif.

 Adding full bibliography for 7059074--7059077.cif.
;
_cod_database_code 7059075
_shelx_shelxl_version_number 2016/6
_shelx_space_group_comment
;
The symmetry employed for this shelxl refinement is uniquely defined
by the following loop, which should always be used as a source of
symmetry information in preference to the above space-group names.
They are only intended as comments.
;
_shelx_estimated_absorpt_t_min 0.699
_shelx_estimated_absorpt_t_max 0.831

loop_
_space_group_symop_operation_xyz
'x, y, z'
'-x+1/2, -y+1/2, z+1/2'
'-x, y, -z+1/2'
'x+1/2, -y+1/2, -z'
'-x, -y, -z'
'x-1/2, y-1/2, -z-1/2'
'x, -y, z-1/2'
'-x-1/2, y-1/2, z'

loop_
_atom_site_label
_atom_site_type_symbol
_atom_site_fract_x
_atom_site_fract_y
_atom_site_fract_z
_atom_site_U_iso_or_equiv
_atom_site_adp_type
_atom_site_occupancy
_atom_site_site_symmetry_order
_atom_site_calc_flag
_atom_site_refinement_flags_posn
_atom_site_refinement_flags_adp
_atom_site_refinement_flags_occupancy
N1 N 0.35148(14) 0.27464(19) 0.18603(9) 0.0420(4) Uani 1 1 d . . .
C5 C 0.36709(17) 0.3577(2) 0.12219(10) 0.0452(5) Uani 1 1 d . . .
C1 C 0.24178(19) 0.2341(3) 0.20586(12) 0.0503(5) Uani 1 1 d . . .
H1 H 0.230526 0.176514 0.250170 0.060 Uiso 1 1 calc R U .
C2 C 0.14540(19) 0.2743(3) 0.16343(13) 0.0593(6) Uani 1 1 d . . .
H2 H 0.070424 0.244690 0.178760 0.071 Uiso 1 1 calc R U .
C4 C 0.2740(2) 0.4017(3) 0.07703(12) 0.0571(6) Uani 1 1 d . . .
H4 H 0.287045 0.459692 0.033019 0.069 Uiso 1 1 calc R U .
C3 C 0.1622(2) 0.3595(3) 0.09745(13) 0.0619(6) Uani 1 1 d . . .
H3 H 0.098727 0.387756 0.067403 0.074 Uiso 1 1 calc R U .
N2 N 0.42186(14) 0.0530(2) 0.32026(10) 0.0504(4) Uani 1 1 d . . .
C7 C 0.37715(16) -0.0400(2) 0.35902(10) 0.0403(4) Uani 1 1 d . . .
O1 O 0.56093(13) 0.40298(18) 0.16769(8) 0.0513(4) Uani 1 1 d . . .
C6 C 0.49138(18) 0.3994(3) 0.10164(12) 0.0537(5) Uani 1 1 d . . .
H6A H 0.522117 0.319255 0.066995 0.064 Uiso 1 1 calc R U .
H6B H 0.493673 0.504199 0.077115 0.064 Uiso 1 1 calc R U .
Co1 Co 0.500000 0.21568(4) 0.250000 0.03840(13) Uani 1 2 d S T P
S1 S 0.31572(5) -0.17418(7) 0.41370(3) 0.05871(18) Uani 1 1 d . . .
H1A H 0.625(2) 0.386(4) 0.1549(15) 0.088 Uiso 1 1 d . U .

loop_
_atom_site_aniso_label
_atom_site_aniso_U_11
_atom_site_aniso_U_22
_atom_site_aniso_U_33
_atom_site_aniso_U_23
_atom_site_aniso_U_13
_atom_site_aniso_U_12
N1 0.0414(9) 0.0452(9) 0.0393(8) -0.0053(7) -0.0011(7) 0.0048(7)
C5 0.0507(12) 0.0470(12) 0.0378(10) -0.0075(9) -0.0018(9) 0.0096(9)
C1 0.0427(11) 0.0574(13) 0.0507(12) -0.0060(10) 0.0007(10) 0.0044(10)
C2 0.0409(12) 0.0706(15) 0.0663(15) -0.0167(12) -0.0058(11) 0.0094(11)
C4 0.0666(15) 0.0625(14) 0.0423(11) -0.0066(10) -0.0074(10) 0.0189(12)
C3 0.0514(14) 0.0782(16) 0.0560(14) -0.0153(12) -0.0169(11) 0.0199(12)
N2 0.0453(10) 0.0489(10) 0.0571(10) 0.0077(9) 0.0043(8) 0.0010(8)
C7 0.0356(10) 0.0428(11) 0.0426(10) -0.0037(9) -0.0014(9) 0.0054(8)
O1 0.0484(9) 0.0584(9) 0.0470(8) 0.0059(7) 0.0008(7) -0.0044(7)
C6 0.0554(13) 0.0649(14) 0.0408(11) 0.0063(10) 0.0017(9) 0.0048(11)
Co1 0.0344(2) 0.0408(2) 0.0401(2) 0.000 -0.00056(15) 0.000
S1 0.0555(4) 0.0625(4) 0.0582(3) 0.0147(3) 0.0108(3) -0.0035(3)

loop_
_atom_type_symbol
_atom_type_description
_atom_type_scat_dispersion_real
_atom_type_scat_dispersion_imag
_atom_type_scat_source
C C 0.0033 0.0016 'International Tables Vol C Tables 4.2.6.8 and 6.1.1.4'
H H 0.0000 0.0000 'International Tables Vol C Tables 4.2.6.8 and 6.1.1.4'
N N 0.0061 0.0033 'International Tables Vol C Tables 4.2.6.8 and 6.1.1.4'
O O 0.0106 0.0060 'International Tables Vol C Tables 4.2.6.8 and 6.1.1.4'
Co Co 0.3494 0.9721 'International Tables Vol C Tables 4.2.6.8 and 6.1.1.4'
S S 0.1246 0.1234 'International Tables Vol C Tables 4.2.6.8 and 6.1.1.4'

loop_
_geom_angle_atom_site_label_1
_geom_angle_atom_site_label_2
_geom_angle_atom_site_label_3
_geom_angle
_geom_angle_site_symmetry_1
_geom_angle_site_symmetry_3
C5 N1 C1 118.34(17) . .
C5 N1 Co1 118.17(13) . .
C1 N1 Co1 123.49(14) . .
N1 C5 C4 121.8(2) . .
N1 C5 C6 116.67(17) . .
C4 C5 C6 121.53(19) . .
N1 C1 C2 122.7(2) . .
C1 C2 C3 118.6(2) . .
C3 C4 C5 119.6(2) . .
C4 C3 C2 119.0(2) . .
C7 N2 Co1 179.01(17) . .
N2 C7 S1 178.95(18) . .
C6 O1 Co1 110.73(12) . .
O1 C6 C5 109.28(16) . .
N2 Co1 N2 97.62(10) 3_655 .
N2 Co1 N1 99.95(6) 3_655 .
N2 Co1 N1 97.64(6) . .
N2 Co1 N1 97.64(6) 3_655 3_655
N2 Co1 N1 99.95(6) . 3_655
N1 Co1 N1 153.15(9) . 3_655
N2 Co1 O1 85.33(6) 3_655 .
N2 Co1 O1 172.15(6) . .
N1 Co1 O1 74.65(6) . .
N1 Co1 O1 86.80(6) 3_655 .
N2 Co1 O1 172.15(6) 3_655 3_655
N2 Co1 O1 85.33(6) . 3_655
N1 Co1 O1 86.80(6) . 3_655
N1 Co1 O1 74.65(6) 3_655 3_655
O1 Co1 O1 92.68(8) . 3_655

loop_
_geom_bond_atom_site_label_1
_geom_bond_atom_site_label_2
_geom_bond_distance
N1 C5 1.339(2)
N1 C1 1.342(3)
N1 Co1 2.0978(16)
C5 C4 1.380(3)
C5 C6 1.504(3)
C1 C2 1.374(3)
C2 C3 1.383(3)
C4 C3 1.370(3)
N2 C7 1.151(2)
N2 Co1 2.0402(18)
C7 S1 1.633(2)
O1 C6 1.418(2)
O1 Co1 2.2410(14)

loop_
_geom_torsion_atom_site_label_1
_geom_torsion_atom_site_label_2
_geom_torsion_atom_site_label_3
_geom_torsion_atom_site_label_4
_geom_torsion
C1 N1 C5 C4 -0.1(3)
Co1 N1 C5 C4 -179.78(15)
C1 N1 C5 C6 -179.45(18)
Co1 N1 C5 C6 0.8(2)
C5 N1 C1 C2 0.1(3)
Co1 N1 C1 C2 179.75(16)
N1 C1 C2 C3 0.2(3)
N1 C5 C4 C3 -0.2(3)
C6 C5 C4 C3 179.2(2)
C5 C4 C3 C2 0.4(3)
C1 C2 C3 C4 -0.4(3)
Co1 O1 C6 C5 34.7(2)
N1 C5 C6 O1 -24.7(3)
C4 C5 C6 O1 155.91(19)
